data_7203778
loop_
_publ_author_name
'Balamurugan, V.'
'Mukherjee, Rabindranath'

_publ_section_title
;
 Homochiral 1D-helical metal--organic frameworks from achiral
 components. Formation of chiral channel via C--H&#x22EF;Cl interaction
;
_journal_issue 54
_journal_name_full CrystEngComm
_journal_page_first 337
_journal_paper_doi 10.1039/b503583j
_journal_volume 7
_journal_year 2005
_chemical_formula_moiety 'C14 H14 N4 Cl2 Co'
_chemical_formula_sum 'C14 H14 Cl2 Co N4'
_chemical_formula_weight 368.12
_chemical_name_systematic
;
?
;
_space_group_IT_number 4
_symmetry_cell_setting monoclinic
_symmetry_Int_Tables_number 4
_symmetry_space_group_name_Hall 'P 2yb'
_symmetry_space_group_name_H-M 'P 1 21 1'
_atom_sites_solution_hydrogens geom
_atom_sites_solution_primary direct
_atom_sites_solution_secondary difmap
_audit_creation_method SHELXL-97
_cell_angle_alpha 90.00
_cell_angle_beta 97.15(2)
_cell_angle_gamma 90.00
_cell_formula_units_Z 2
_cell_length_a 7.701(3)
_cell_length_b 10.977(2)
_cell_length_c 8.943(5)
_cell_measurement_temperature 100(2)
_cell_volume 750.1(5)
_computing_cell_refinement 'Bruker SMART'
_computing_data_collection 'Bruker SMART APEX'
_computing_data_reduction 'Bruker SAINT PLUS'
_computing_molecular_graphics 'Diamond 2.1c'
_computing_publication_material 'WinGX publication routines (Farrugia, 1999)'
_computing_structure_refinement 'SHELXL-97 (Sheldrick, 1997)'
_computing_structure_solution 'SIR97(Altomare, et. al. 1999)'
_diffrn_ambient_temperature 100(2)
_diffrn_measured_fraction_theta_full 0.989
_diffrn_measured_fraction_theta_max 0.989
_diffrn_measurement_device_type 'CCD area detector'
_diffrn_measurement_method 'phi and omega scans'
_diffrn_radiation_monochromator graphite
_diffrn_radiation_source 'fine-focus sealed tube'
_diffrn_radiation_type MoK\a
_diffrn_radiation_wavelength 0.71073
_diffrn_reflns_av_R_equivalents 0.0204
_diffrn_reflns_av_sigmaI/netI 0.0260
_diffrn_reflns_limit_h_max 9
_diffrn_reflns_limit_h_min -10
_diffrn_reflns_limit_k_max 13
_diffrn_reflns_limit_k_min -14
_diffrn_reflns_limit_l_max 11
_diffrn_reflns_limit_l_min -10
_diffrn_reflns_number 5033
_diffrn_reflns_theta_full 28.30
_diffrn_reflns_theta_max 28.30
_diffrn_reflns_theta_min 2.30
_exptl_absorpt_coefficient_mu 1.497
_exptl_absorpt_correction_T_max 0.8647
_exptl_absorpt_correction_T_min 0.7539
_exptl_absorpt_correction_type empirical
_exptl_absorpt_process_details SADABS
_exptl_crystal_colour blue
_exptl_crystal_density_diffrn 1.630
_exptl_crystal_density_method 'not measured'
_exptl_crystal_description block
_exptl_crystal_F_000 374
_exptl_crystal_size_max 0.20
_exptl_crystal_size_mid 0.10
_exptl_crystal_size_min 0.10
_refine_diff_density_max 0.556
_refine_diff_density_min -0.233
_refine_diff_density_rms 0.083
_refine_ls_abs_structure_details 'Flack H D (1983), Acta Cryst. A39, 876-881'
_refine_ls_abs_structure_Flack 0.0(4)
_refine_ls_extinction_method none
_refine_ls_goodness_of_fit_ref 1.051
_refine_ls_hydrogen_treatment constr
_refine_ls_matrix_type full
_refine_ls_number_parameters 203
_refine_ls_number_reflns 1936
_refine_ls_number_restraints 15
_refine_ls_restrained_S_all 1.047
_refine_ls_R_factor_all 0.0292
_refine_ls_R_factor_gt 0.0286
_refine_ls_shift/su_max 0.000
_refine_ls_shift/su_mean 0.000
_refine_ls_structure_factor_coef Fsqd
_refine_ls_weighting_details 'calc w=1/[\s^2^(Fo^2^)+(0.0485P)^2^+0.1701P] where P=(Fo^2^+2Fc^2^)/3'
_refine_ls_weighting_scheme calc
_refine_ls_wR_factor_gt 0.0712
_refine_ls_wR_factor_ref 0.0716
_reflns_number_gt 1884
_reflns_number_total 1936
_reflns_threshold_expression >2sigma(I)
_cod_data_source_file b503583j.txt
_cod_data_source_block '[(L6)CoCl2]n_(1)'
_cod_original_sg_symbol_H-M P2(1)
_cod_original_formula_sum 'C14 H14 N4 Cl2 Co'
_cod_database_code 7203778

loop_
_symmetry_equiv_pos_as_xyz
'x, y, z'
'-x, y+1/2, -z'

loop_
_atom_site_label
_atom_site_type_symbol
_atom_site_fract_x
_atom_site_fract_y
_atom_site_fract_z
_atom_site_U_iso_or_equiv
_atom_site_adp_type
_atom_site_occupancy
_atom_site_symmetry_multiplicity
_atom_site_calc_flag
_atom_site_refinement_flags
_atom_site_disorder_assembly
_atom_site_disorder_group
Co Co 0.19007(5) 0.31598(6) 0.79801(4) 0.01511(11) Uani 1 1 d . . .
Cl1 Cl 0.39021(10) 0.33786(8) 0.63708(8) 0.02232(18) Uani 1 1 d . . .
Cl2 Cl 0.08577(10) 0.49419(8) 0.87093(8) 0.02113(17) Uani 1 1 d . . .
N1 N 0.2969(3) 0.2375(2) 0.9932(3) 0.0161(5) Uani 1 1 d . . .
N2 N 0.4224(3) 0.1513(3) 1.0224(3) 0.0157(5) Uani 1 1 d . . .
N3 N -0.1380(4) 0.2476(3) 0.5942(3) 0.0181(5) Uani 1 1 d . . .
N4 N -0.0169(3) 0.2150(2) 0.7117(3) 0.0164(5) Uani 1 1 d . . .
C1 C 0.2582(4) 0.2747(3) 1.1280(3) 0.0191(6) Uani 1 1 d D . .
H1 H 0.1640 0.3446 1.1448 0.023 Uiso 1 1 calc RD . .
C2 C 0.3571(4) 0.2100(3) 1.2441(4) 0.0205(6) Uani 1 1 d D . .
H2 H 0.3531 0.2187 1.3639 0.025 Uiso 1 1 calc RD . .
C3 C 0.4603(4) 0.1330(3) 1.1715(3) 0.0197(6) Uani 1 1 d D . .
H3 H 0.5550 0.0690 1.2250 0.024 Uiso 1 1 calc RD . .
C4 C 0.4924(4) 0.0860(3) 0.9012(3) 0.0170(6) Uani 1 1 d D . .
H4A H 0.5085 0.1486 0.8108 0.020 Uiso 1 1 calc RD . .
H4B H 0.6195 0.0495 0.9425 0.020 Uiso 1 1 calc RD . .
C5 C 0.3722(4) -0.0169(3) 0.8413(3) 0.0158(6) Uani 1 1 d . . .
C6 C 0.3089(4) -0.0992(3) 0.9394(3) 0.0188(6) Uani 1 1 d D . .
H6 H 0.3477 -0.0908 1.0592 0.023 Uiso 1 1 calc RD . .
C7 C 0.1960(4) -0.1922(3) 0.8846(3) 0.0198(6) Uani 1 1 d D . .
H7 H 0.1484 -0.2563 0.9616 0.024 Uiso 1 1 calc RD . .
C8 C 0.1446(4) -0.2027(3) 0.7305(4) 0.0197(6) Uani 1 1 d D . .
H8 H 0.0544 -0.2737 0.6884 0.024 Uiso 1 1 calc RD . .
C9 C 0.2088(4) -0.1221(3) 0.6299(3) 0.0181(6) Uani 1 1 d . . .
C10 C 0.3235(4) -0.0297(3) 0.6858(3) 0.0155(6) Uani 1 1 d D . .
H10 H 0.3751 0.0324 0.6087 0.019 Uiso 1 1 calc RD . .
C11 C -0.1453(4) 0.3727(3) 0.5372(4) 0.0200(6) Uani 1 1 d D . .
H11A H -0.0166 0.4129 0.5577 0.024 Uiso 1 1 calc RD . .
H11B H -0.2322 0.4255 0.5976 0.024 Uiso 1 1 calc RD . .
C12 C -0.2488(4) 0.1552(3) 0.5559(4) 0.0212(6) Uani 1 1 d D . .
H12 H -0.3574 0.1567 0.4671 0.025 Uiso 1 1 calc RD . .
C13 C -0.2000(4) 0.0583(3) 0.6495(4) 0.0192(6) Uani 1 1 d D . .
H13 H -0.2600 -0.0306 0.6486 0.023 Uiso 1 1 calc RD . .
C14 C -0.0554(4) 0.1004(3) 0.7459(3) 0.0175(6) Uani 1 1 d D . .
H14 H 0.0153 0.0476 0.8355 0.021 Uiso 1 1 calc RD . .

loop_
_atom_site_aniso_label
_atom_site_aniso_U_11
_atom_site_aniso_U_22
_atom_site_aniso_U_33
_atom_site_aniso_U_23
_atom_site_aniso_U_13
_atom_site_aniso_U_12
Co 0.01606(19) 0.01454(19) 0.01366(18) -0.00015(16) -0.00235(13) -0.00052(15)
Cl1 0.0259(4) 0.0233(4) 0.0182(3) 0.0017(3) 0.0043(3) 0.0002(3)
Cl2 0.0253(4) 0.0156(4) 0.0215(3) -0.0021(3) -0.0014(3) 0.0018(3)
N1 0.0157(12) 0.0146(12) 0.0167(12) -0.0007(10) -0.0027(9) 0.0013(10)
N2 0.0173(12) 0.0151(11) 0.0135(11) -0.0026(10) -0.0035(9) 0.0000(10)
N3 0.0210(13) 0.0167(13) 0.0153(12) 0.0028(10) -0.0032(10) -0.0007(10)
N4 0.0190(12) 0.0159(12) 0.0132(11) 0.0008(9) -0.0024(9) -0.0007(10)
C1 0.0174(14) 0.0203(15) 0.0188(14) -0.0032(12) -0.0004(11) 0.0002(11)
C2 0.0232(16) 0.0217(16) 0.0156(14) -0.0037(12) -0.0015(11) -0.0005(13)
C3 0.0236(15) 0.0188(15) 0.0152(14) -0.0010(12) -0.0033(11) -0.0001(12)
C4 0.0176(14) 0.0175(14) 0.0154(13) -0.0029(11) 0.0009(11) 0.0011(12)
C5 0.0156(13) 0.0147(13) 0.0162(13) -0.0032(11) -0.0018(10) 0.0033(11)
C6 0.0202(15) 0.0203(15) 0.0153(13) -0.0038(12) 0.0005(11) 0.0029(12)
C7 0.0249(14) 0.0155(14) 0.0192(13) -0.0014(14) 0.0039(11) 0.0022(13)
C8 0.0191(14) 0.0169(15) 0.0223(14) -0.0024(13) -0.0013(11) 0.0007(11)
C9 0.0188(14) 0.0179(14) 0.0165(13) -0.0023(12) -0.0021(11) 0.0035(12)
C10 0.0150(14) 0.0163(14) 0.0147(13) -0.0008(11) -0.0004(10) 0.0020(11)
C11 0.0271(17) 0.0146(14) 0.0159(14) 0.0035(11) -0.0064(12) -0.0002(12)
C12 0.0195(15) 0.0221(15) 0.0209(15) 0.0004(13) -0.0023(12) -0.0038(12)
C13 0.0192(15) 0.0211(15) 0.0170(14) 0.0024(12) 0.0008(11) -0.0024(12)
C14 0.0188(14) 0.0173(14) 0.0162(14) 0.0017(12) 0.0019(11) 0.0015(12)

loop_
_atom_type_symbol
_atom_type_description
_atom_type_scat_dispersion_real
_atom_type_scat_dispersion_imag
_atom_type_scat_source
C C 0.0033 0.0016 'International Tables Vol C Tables 4.2.6.8 and 6.1.1.4'
H H 0.0000 0.0000 'International Tables Vol C Tables 4.2.6.8 and 6.1.1.4'
N N 0.0061 0.0033 'International Tables Vol C Tables 4.2.6.8 and 6.1.1.4'
Cl Cl 0.1484 0.1585 'International Tables Vol C Tables 4.2.6.8 and 6.1.1.4'
Co Co 0.3494 0.9721 'International Tables Vol C Tables 4.2.6.8 and 6.1.1.4'

loop_
_geom_angle_atom_site_label_1
_geom_angle_atom_site_label_2
_geom_angle_atom_site_label_3
_geom_angle
_geom_angle_site_symmetry_1
_geom_angle_site_symmetry_3
_geom_angle_publ_flag
N1 Co N4 108.25(12) . . ?
N1 Co Cl1 111.06(9) . . ?
N1 Co Cl2 104.00(8) . . ?
N4 Co Cl1 112.72(9) . . ?
N4 Co Cl2 107.25(9) . . ?
Cl1 Co Cl2 113.07(5) . . ?
N2 N1 Co 131.8(2) . . ?
C1 N1 Co 122.2(2) . . ?
C1 N1 N2 105.8(2) . . ?
C3 N2 N1 110.9(3) . . ?
C3 N2 C4 127.5(3) . . ?
N1 N2 C4 121.4(2) . . ?
C12 N3 N4 110.5(3) . . ?
C12 N3 C11 128.6(3) . . ?
N4 N3 C11 120.5(3) . . ?
C14 N4 N3 105.8(2) . . ?
C14 N4 Co 128.2(2) . . ?
N3 N4 Co 125.7(2) . . ?
N1 C1 C2 110.5(3) . . ?
C3 C2 C1 104.8(3) . . ?
N2 C3 C2 108.0(3) . . ?
N2 C4 C5 111.3(2) . . ?
C6 C5 C10 119.3(3) . . ?
C6 C5 C4 120.6(3) . . ?
C10 C5 C4 120.1(3) . . ?
C5 C6 C7 120.6(3) . . ?
C6 C7 C8 119.9(3) . . ?
C7 C8 C9 120.4(3) . . ?
C8 C9 C10 119.3(3) . . ?
C8 C9 C11 121.0(3) . 2_546 ?
C10 C9 C11 119.5(3) . 2_546 ?
C9 C10 C5 120.5(3) . . ?
N3 C11 C9 111.9(2) . 2_556 ?
N3 C12 C13 108.2(3) . . ?
C12 C13 C14 104.8(3) . . ?
N4 C14 C13 110.6(3) . . ?

loop_
_geom_bond_atom_site_label_1
_geom_bond_atom_site_label_2
_geom_bond_distance
_geom_bond_site_symmetry_2
_geom_bond_publ_flag
Co N1 2.027(3) . ?
Co N4 2.014(3) . ?
Co Cl1 2.2487(12) . ?
Co Cl2 2.2422(13) . ?
N1 N2 1.354(4) . ?
N1 C1 1.341(4) . ?
N2 C3 1.345(4) . ?
N2 C4 1.457(4) . ?
N3 N4 1.364(3) . ?
N3 C11 1.463(4) . ?
N3 C12 1.342(4) . ?
N4 C14 1.337(4) . ?
C1 C2 1.401(4) . ?
C2 C3 1.377(5) . ?
C4 C5 1.515(4) . ?
C5 C6 1.389(4) . ?
C5 C10 1.402(4) . ?
C6 C7 1.390(5) . ?
C7 C8 1.391(4) . ?
C8 C9 1.395(5) . ?
C9 C10 1.396(4) . ?
C9 C11 1.515(4) 2_546 ?
C11 C9 1.515(4) 2_556 ?
C12 C13 1.377(5) . ?
C13 C14 1.399(4) . ?
